data_7241114
loop_
_publ_author_name
'Zhao, Jianmin'
'Liu, Hongkun'
'Zhang, Xiaodong'
'Zhang, Bingbing'
'Wang, Ying'

_publ_section_title
;
 Facile synthesis of a cesium trithiocyanurate with high ionic
 conductivity and large birefringence properties
;
_journal_name_full CrystEngComm
_journal_paper_doi 10.1039/D0CE01116A
_journal_year 2020
_chemical_formula_moiety '0.25(C24 H40 Cs16 N24 O16 S24)'
_chemical_formula_sum 'C6 H10 Cs4 N6 O4 S6'
_chemical_formula_weight 954.20
_space_group_crystal_system orthorhombic
_space_group_IT_number 62
_space_group_name_Hall '-P 2ac 2n'
_space_group_name_H-M_alt 'P n m a'
_atom_sites_solution_hydrogens mixed
_atom_sites_solution_primary dual
_audit_creation_date 2019-09-08
_audit_creation_method
;
Olex2 1.2
(compiled 2018.05.29 svn.r3508 for OlexSys, GUI svn.r5506)
;
_audit_update_record
;
2020-03-17 deposited with the CCDC.	2020-08-25 downloaded from the CCDC.
;
_cell_angle_alpha 90
_cell_angle_beta 90
_cell_angle_gamma 90
_cell_formula_units_Z 4
_cell_length_a 21.961(5)
_cell_length_b 11.928(3)
_cell_length_c 8.903(2)
_cell_measurement_reflns_used 2523
_cell_measurement_temperature 296(2)
_cell_measurement_theta_max 24.88
_cell_measurement_theta_min 2.95
_cell_volume 2332.1(9)
_computing_cell_refinement 'SAINT V8.38A (?, 2016)'
_computing_data_reduction 'SAINT V8.38A (?, 2016)'
_computing_molecular_graphics 'Olex2 (Dolomanov et al., 2009)'
_computing_publication_material 'Olex2 (Dolomanov et al., 2009)'
_computing_structure_refinement 'ShelXL (Sheldrick, 2015)'
_computing_structure_solution 'ShelXT (Sheldrick, 2015)'
_diffrn_ambient_temperature 296.15
_diffrn_measured_fraction_theta_full 1.000
_diffrn_measured_fraction_theta_max 1.000
_diffrn_measurement_device_type 'Bruker APEX-II CCD'
_diffrn_measurement_method '\f and \w scans'
_diffrn_radiation_type MoK\a
_diffrn_radiation_wavelength 0.71073
_diffrn_reflns_av_R_equivalents 0.0465
_diffrn_reflns_av_unetI/netI 0.0325
_diffrn_reflns_Laue_measured_fraction_full 1.000
_diffrn_reflns_Laue_measured_fraction_max 1.000
_diffrn_reflns_limit_h_max 28
_diffrn_reflns_limit_h_min -28
_diffrn_reflns_limit_k_max 13
_diffrn_reflns_limit_k_min -15
_diffrn_reflns_limit_l_max 11
_diffrn_reflns_limit_l_min -9
_diffrn_reflns_number 15954
_diffrn_reflns_point_group_measured_fraction_full 1.000
_diffrn_reflns_point_group_measured_fraction_max 1.000
_diffrn_reflns_theta_full 25.242
_diffrn_reflns_theta_max 27.522
_diffrn_reflns_theta_min 1.855
_diffrn_standards_number 0
_exptl_absorpt_coefficient_mu 6.764
_exptl_absorpt_correction_T_max 0.6299
_exptl_absorpt_correction_T_min 0.5693
_exptl_absorpt_correction_type multi-scan
_exptl_absorpt_process_details
'SADABS-2016/2 (Bruker,2016/2) was used for absorption correction. wR2(int) was 0.0559 before and 0.0454 after correction. The Ratio of minimum to maximum transmission is 0.9038. The \l/2 correction factor is Not present.'
_exptl_crystal_colour colourless
_exptl_crystal_colour_primary colourless
_exptl_crystal_density_diffrn 2.718
_exptl_crystal_description block
_exptl_crystal_F_000 1744
_exptl_crystal_size_max 0.198
_exptl_crystal_size_mid 0.15
_exptl_crystal_size_min 0.097
_refine_diff_density_max 1.575
_refine_diff_density_min -1.271
_refine_diff_density_rms 0.135
_refine_ls_extinction_coef 0.00065(5)
_refine_ls_extinction_expression Fc^*^=kFc[1+0.001xFc^2^\l^3^/sin(2\q)]^-1/4^
_refine_ls_extinction_method 'SHELXL-2018/3 (Sheldrick 2018)'
_refine_ls_goodness_of_fit_ref 1.033
_refine_ls_hydrogen_treatment mixed
_refine_ls_matrix_type full
_refine_ls_number_parameters 154
_refine_ls_number_reflns 2819
_refine_ls_number_restraints 6
_refine_ls_restrained_S_all 1.032
_refine_ls_R_factor_all 0.0617
_refine_ls_R_factor_gt 0.0356
_refine_ls_shift/su_max 0.001
_refine_ls_shift/su_mean 0.000
_refine_ls_structure_factor_coef Fsqd
_refine_ls_weighting_details 'w=1/[\s^2^(Fo^2^)+(0.0233P)^2^+5.9056P] where P=(Fo^2^+2Fc^2^)/3'
_refine_ls_weighting_scheme calc
_refine_ls_wR_factor_gt 0.0671
_refine_ls_wR_factor_ref 0.0757
_reflns_Friedel_coverage 0.000
_reflns_number_gt 1970
_reflns_number_total 2819
_reflns_threshold_expression 'I > 2\s(I)'
_cod_data_source_file d0ce01116a2.cif
_cod_data_source_block 1
_cod_original_cell_volume 2332.2(10)
_cod_database_code 7241114
_shelx_shelxl_version_number 2018/3
_shelx_space_group_comment
;
The symmetry employed for this shelxl refinement is uniquely defined
by the following loop, which should always be used as a source of
symmetry information in preference to the above space-group names.
They are only intended as comments.
;
_shelx_estimated_absorpt_t_max 0.560
_shelx_estimated_absorpt_t_min 0.348
_olex2_refinement_description
;
1. Fixed Uiso
 At 1.2 times of:
  All N(H) groups
 At 1.4 times of:
  All O(H,H) groups
2. Restrained distances
 O2-H2A = O2-H2B = O3-H3A = O3-H3B = O1-H1B = O1-H1A
 0.88 with sigma of 0.02
3.a Aromatic/amide H refined with riding coordinates:
 N3(H3), N4(H4)
;
_olex2_submission_special_instructions 'No special instructions were received'

loop_
_space_group_symop_operation_xyz
'x, y, z'
'-x+1/2, -y, z+1/2'
'-x, y+1/2, -z'
'x+1/2, -y+1/2, -z+1/2'
'-x, -y, -z'
'x-1/2, y, -z-1/2'
'x, -y-1/2, z'
'-x-1/2, y-1/2, z-1/2'

loop_
_atom_site_label
_atom_site_type_symbol
_atom_site_fract_x
_atom_site_fract_y
_atom_site_fract_z
_atom_site_U_iso_or_equiv
_atom_site_adp_type
_atom_site_occupancy
_atom_site_site_symmetry_order
_atom_site_calc_flag
_atom_site_refinement_flags_posn
_atom_site_refinement_flags_adp
_atom_site_refinement_flags_occupancy
_atom_site_disorder_assembly
_atom_site_disorder_group
Cs1 Cs 0.47807(2) 0.51074(3) 0.25784(4) 0.05115(14) Uani 1 1 d . . . . .
Cs2 Cs 0.78492(2) 0.99790(3) 0.17127(5) 0.05791(15) Uani 1 1 d . . . . .
S1 S 0.75168(9) 0.750000 -0.1413(2) 0.0451(5) Uani 1 2 d S T P . .
S2 S 0.70799(10) 0.750000 0.4344(2) 0.0462(5) Uani 1 2 d S T P . .
S3 S 0.52440(9) 0.750000 0.0439(3) 0.0456(5) Uani 1 2 d S T P . .
S4 S 0.63565(6) 0.47229(10) 0.02882(16) 0.0368(3) Uani 1 1 d . . . . .
S5 S 0.53807(9) 0.250000 0.4770(2) 0.0400(5) Uani 1 2 d S T P . .
N1 N 0.7212(2) 0.750000 0.1447(7) 0.0290(13) Uani 1 2 d S T P . .
N2 N 0.6184(3) 0.750000 0.2346(7) 0.0318(14) Uani 1 2 d S T P . .
N3 N 0.6407(2) 0.750000 -0.0216(6) 0.0259(12) Uani 1 2 d S T P . .
H3 H 0.627895 0.750000 -0.112936 0.031 Uiso 1 2 calc RS T P . .
N4 N 0.6306(2) 0.250000 0.0461(7) 0.0277(13) Uani 1 2 d S T P . .
H4 H 0.645293 0.249999 -0.043392 0.033 Uiso 1 2 calc RS T P . .
N5 N 0.59362(17) 0.3496(3) 0.2517(5) 0.0286(9) Uani 1 1 d . . . . .
C1 C 0.7017(3) 0.750000 0.0040(8) 0.0271(15) Uani 1 2 d S T P . .
C2 C 0.6795(3) 0.750000 0.2562(9) 0.0317(16) Uani 1 2 d S T P . .
C3 C 0.5987(3) 0.750000 0.0926(8) 0.0295(15) Uani 1 2 d S T P . .
C4 C 0.61918(19) 0.3496(4) 0.1153(6) 0.0254(10) Uani 1 1 d . . . . .
C5 C 0.5791(3) 0.250000 0.3126(8) 0.0279(15) Uani 1 2 d S T P . .
O1 O 0.6045(2) 0.5285(4) 0.4557(6) 0.0641(13) Uani 1 1 d D . . . .
H1A H 0.610(3) 0.480(5) 0.383(6) 0.090 Uiso 1 1 d DR . . . .
H1B H 0.608(3) 0.591(4) 0.406(8) 0.090 Uiso 1 1 d DR . . . .
O2 O 0.6001(3) 0.750000 -0.3238(7) 0.0626(18) Uani 1 2 d DS T P . .
H2A H 0.623(4) 0.750000 -0.404(7) 0.088 Uiso 1 2 d DRS T P . .
H2B H 0.563(2) 0.750000 -0.359(12) 0.088 Uiso 1 2 d DRS T P . .
O3 O 0.8482(3) 0.750000 0.2186(7) 0.0618(18) Uani 1 2 d DS T P . .
H3A H 0.872(4) 0.750000 0.139(7) 0.087 Uiso 1 2 d DRS T P . .
H3B H 0.812(2) 0.750000 0.178(11) 0.087 Uiso 1 2 d DRS T P . .

loop_
_atom_site_aniso_label
_atom_site_aniso_U_11
_atom_site_aniso_U_22
_atom_site_aniso_U_33
_atom_site_aniso_U_23
_atom_site_aniso_U_13
_atom_site_aniso_U_12
Cs1 0.0503(2) 0.0629(3) 0.0403(2) 0.00425(19) 0.00070(18) 0.01249(18)
Cs2 0.0575(2) 0.0467(2) 0.0695(3) 0.0015(2) -0.0226(2) -0.00019(18)
S1 0.0383(11) 0.0654(13) 0.0317(12) 0.000 0.0122(9) 0.000
S2 0.0513(12) 0.0629(13) 0.0245(11) 0.000 -0.0004(9) 0.000
S3 0.0284(9) 0.0541(12) 0.0543(14) 0.000 -0.0011(10) 0.000
S4 0.0458(7) 0.0261(6) 0.0386(8) 0.0066(5) 0.0027(6) -0.0019(5)
S5 0.0457(11) 0.0454(11) 0.0289(11) 0.000 0.0128(9) 0.000
N1 0.030(3) 0.032(3) 0.025(3) 0.000 0.002(3) 0.000
N2 0.036(3) 0.033(3) 0.027(4) 0.000 0.008(3) 0.000
N3 0.033(3) 0.027(3) 0.018(3) 0.000 -0.003(3) 0.000
N4 0.031(3) 0.027(3) 0.024(3) 0.000 0.007(3) 0.000
N5 0.034(2) 0.026(2) 0.025(2) -0.0041(18) 0.0073(19) 0.0003(17)
C1 0.027(3) 0.025(3) 0.030(4) 0.000 0.004(3) 0.000
C2 0.037(4) 0.024(3) 0.034(4) 0.000 0.000(3) 0.000
C3 0.034(4) 0.026(3) 0.028(4) 0.000 0.006(3) 0.000
C4 0.021(2) 0.022(2) 0.034(3) -0.004(2) -0.004(2) -0.0002(17)
C5 0.028(3) 0.029(3) 0.027(4) 0.000 -0.002(3) 0.000
O1 0.086(3) 0.051(3) 0.055(3) -0.019(2) 0.011(3) -0.025(3)
O2 0.050(4) 0.104(5) 0.034(4) 0.000 0.000(3) 0.000
O3 0.039(3) 0.106(5) 0.040(4) 0.000 -0.005(3) 0.000

loop_
_atom_type_symbol
_atom_type_description
_atom_type_scat_dispersion_real
_atom_type_scat_dispersion_imag
_atom_type_scat_source
C C 0.0033 0.0016 'International Tables Vol C Tables 4.2.6.8 and 6.1.1.4'
H H 0.0000 0.0000 'International Tables Vol C Tables 4.2.6.8 and 6.1.1.4'
Cs Cs -0.3680 2.1192 'International Tables Vol C Tables 4.2.6.8 and 6.1.1.4'
N N 0.0061 0.0033 'International Tables Vol C Tables 4.2.6.8 and 6.1.1.4'
O O 0.0106 0.0060 'International Tables Vol C Tables 4.2.6.8 and 6.1.1.4'
S S 0.1246 0.1234 'International Tables Vol C Tables 4.2.6.8 and 6.1.1.4'

loop_
_geom_angle_atom_site_label_1
_geom_angle_atom_site_label_2
_geom_angle_atom_site_label_3
_geom_angle
_geom_angle_site_symmetry_1
_geom_angle_site_symmetry_3
_geom_angle_publ_flag
S3 Cs1 S3 105.03(2) . 5_665 ?
S3 Cs1 S4 65.08(3) . . ?
S3 Cs1 S5 75.71(4) . 5_666 ?
S3 Cs1 S5 143.71(4) . . ?
S3 Cs1 C4 89.65(8) . . ?
S3 Cs1 C5 123.19(10) . . ?
S3 Cs1 O2 155.68(11) . 5_665 ?
S4 Cs1 S3 64.35(4) 5_665 5_665 ?
S4 Cs1 S3 76.92(4) 5_665 . ?
S4 Cs1 S3 66.16(3) . 5_665 ?
S4 Cs1 S4 104.14(3) 5_665 . ?
S4 Cs1 S5 110.05(4) 5_665 5_666 ?
S4 Cs1 S5 129.64(3) 5_665 . ?
S4 Cs1 C4 110.74(8) 5_665 . ?
S4 Cs1 C5 122.57(10) 5_665 . ?
S4 Cs1 O2 80.36(10) 5_665 5_665 ?
S5 Cs1 S3 173.66(4) 5_666 5_665 ?
S5 Cs1 S3 74.23(4) . 5_665 ?
S5 Cs1 S4 82.68(4) . . ?
S5 Cs1 S4 119.25(4) 5_666 . ?
S5 Cs1 S5 109.05(2) 5_666 . ?
S5 Cs1 C4 131.83(7) 5_666 . ?
S5 Cs1 C5 126.44(10) 5_666 . ?
N5 Cs1 S3 104.22(8) . . ?
N5 Cs1 S3 62.77(8) . 5_665 ?
N5 Cs1 S4 125.34(8) . 5_665 ?
N5 Cs1 S4 40.58(7) . . ?
N5 Cs1 S5 42.10(8) . . ?
N5 Cs1 S5 123.36(8) . 5_666 ?
N5 Cs1 C4 18.93(10) . . ?
N5 Cs1 C5 19.18(11) . . ?
N5 Cs1 O1 51.43(11) . . ?
N5 Cs1 O2 82.03(11) . 5_665 ?
C4 Cs1 S3 54.48(7) . 5_665 ?
C4 Cs1 S4 24.60(7) . . ?
C4 Cs1 S5 59.76(8) . . ?
C5 Cs1 S3 58.62(10) . 5_665 ?
C5 Cs1 S4 58.60(10) . . ?
C5 Cs1 S5 25.61(11) . . ?
C5 Cs1 C4 34.63(12) . . ?
O1 Cs1 S3 89.64(9) . . ?
O1 Cs1 S3 135.22(9) 5_666 . ?
O1 Cs1 S3 114.16(9) . 5_665 ?
O1 Cs1 S3 114.04(8) 5_666 5_665 ?
O1 Cs1 S4 151.68(11) 5_666 . ?
O1 Cs1 S4 165.08(9) . 5_665 ?
O1 Cs1 S4 63.62(9) . . ?
O1 Cs1 S4 100.57(10) 5_666 5_665 ?
O1 Cs1 S5 72.04(9) . 5_666 ?
O1 Cs1 S5 70.88(10) 5_666 . ?
O1 Cs1 S5 63.09(8) 5_666 5_666 ?
O1 Cs1 S5 59.95(8) . . ?
O1 Cs1 N5 112.42(12) 5_666 . ?
O1 Cs1 C4 62.07(11) . . ?
O1 Cs1 C4 130.63(12) 5_666 . ?
O1 Cs1 C5 59.92(12) . . ?
O1 Cs1 C5 96.24(14) 5_666 . ?
O1 Cs1 O1 93.52(13) 5_666 . ?
O1 Cs1 O2 111.71(13) . 5_665 ?
O1 Cs1 O2 57.82(12) 5_666 5_665 ?
O2 Cs1 S3 56.41(10) 5_665 5_665 ?
O2 Cs1 S4 113.10(9) 5_665 . ?
O2 Cs1 S5 52.46(10) 5_665 . ?
O2 Cs1 S5 120.90(10) 5_665 5_666 ?
O2 Cs1 C4 90.35(11) 5_665 . ?
O2 Cs1 C5 63.67(12) 5_665 . ?
S1 Cs2 Cs1 100.14(3) 2_675 4_565 ?
S1 Cs2 Cs1 104.89(3) . 4_565 ?
S1 Cs2 S1 152.71(3) 2_675 . ?
S1 Cs2 S2 78.30(4) . . ?
S1 Cs2 S2 104.37(4) 2_675 . ?
S1 Cs2 S2 65.44(5) 2_675 2_674 ?
S1 Cs2 S4 82.69(4) 2_675 7_575 ?
S1 Cs2 S4 76.55(4) 2_675 8_766 ?
S1 Cs2 C1 137.90(10) 2_675 . ?
S1 Cs2 C2 115.23(10) 2_675 . ?
S2 Cs2 Cs1 93.56(4) 2_674 4_565 ?
S2 Cs2 Cs1 107.68(3) . 4_565 ?
S2 Cs2 S1 101.93(4) 2_674 . ?
S2 Cs2 S2 158.059(15) 2_674 . ?
S2 Cs2 C1 115.73(10) 2_674 . ?
S2 Cs2 C2 140.36(11) 2_674 . ?
S4 Cs2 Cs1 166.60(3) 7_575 4_565 ?
S4 Cs2 Cs1 52.84(2) 8_766 4_565 ?
S4 Cs2 S1 70.48(3) 7_575 . ?
S4 Cs2 S1 127.89(3) 8_766 . ?
S4 Cs2 S2 84.04(4) 7_575 . ?
S4 Cs2 S2 123.34(4) 8_766 2_674 ?
S4 Cs2 S2 75.58(4) 7_575 2_674 ?
S4 Cs2 S2 68.93(4) 8_766 . ?
S4 Cs2 S4 140.04(4) 7_575 8_766 ?
S4 Cs2 C1 59.27(8) 7_575 . ?
S4 Cs2 C1 120.66(9) 8_766 . ?
S4 Cs2 C2 65.65(10) 7_575 . ?
S4 Cs2 C2 93.00(12) 8_766 . ?
N1 Cs2 Cs1 114.26(9) . 4_565 ?
N1 Cs2 S1 39.62(11) . . ?
N1 Cs2 S1 134.78(10) . 2_675 ?
N1 Cs2 S2 135.57(11) . 2_674 ?
N1 Cs2 S2 38.87(11) . . ?
N1 Cs2 S4 101.05(10) . 8_766 ?
N1 Cs2 S4 70.67(9) . 7_575 ?
N1 Cs2 C1 20.03(13) . . ?
N1 Cs2 C2 20.03(13) . . ?
N1 Cs2 O3 51.70(13) . . ?
C1 Cs2 Cs1 121.12(9) . 4_565 ?
C1 Cs2 S1 24.27(11) . . ?
C1 Cs2 S2 57.74(11) . . ?
C1 Cs2 C2 35.12(15) . . ?
C2 Cs2 Cs1 123.38(9) . 4_565 ?
C2 Cs2 S1 58.19(11) . . ?
C2 Cs2 S2 24.35(12) . . ?
O1 Cs2 Cs1 47.38(9) 8_765 4_565 ?
O1 Cs2 S1 78.85(9) 8_765 . ?
O1 Cs2 S1 111.63(9) 8_765 2_675 ?
O1 Cs2 S2 61.18(9) 8_765 2_674 ?
O1 Cs2 S2 138.70(8) 8_765 . ?
O1 Cs2 S4 100.06(9) 8_765 8_766 ?
O1 Cs2 S4 119.36(9) 8_765 7_575 ?
O1 Cs2 N1 113.19(13) 8_765 . ?
O1 Cs2 C1 103.04(13) 8_765 . ?
O1 Cs2 C2 133.07(12) 8_765 . ?
O1 Cs2 O3 81.66(13) 8_765 . ?
O3 Cs2 Cs1 62.76(9) . 4_565 ?
O3 Cs2 S1 61.16(11) . . ?
O3 Cs2 S1 143.11(12) . 2_675 ?
O3 Cs2 S2 142.15(12) . 2_674 ?
O3 Cs2 S2 57.19(11) . . ?
O3 Cs2 S4 121.86(10) . 7_575 ?
O3 Cs2 S4 67.10(11) . 8_766 ?
O3 Cs2 C1 63.41(13) . . ?
O3 Cs2 C2 62.43(13) . . ?
Cs2 S1 Cs2 75.45(2) 8_755 7_575 ?
Cs2 S1 Cs2 116.73(7) 8_755 2_674 ?
Cs2 S1 Cs2 75.45(2) 2_674 . ?
Cs2 S1 Cs2 91.57(5) 7_575 . ?
Cs2 S1 Cs2 165.76(5) 8_755 . ?
Cs2 S1 Cs2 165.76(5) 2_674 7_575 ?
C1 S1 Cs2 66.42(16) . 7_575 ?
C1 S1 Cs2 102.31(13) . 8_755 ?
C1 S1 Cs2 102.31(13) . 2_674 ?
C1 S1 Cs2 66.42(16) . . ?
Cs2 S2 Cs2 91.34(5) 7_575 . ?
Cs2 S2 Cs2 109.76(6) 2_675 8_756 ?
Cs2 S2 Cs2 153.25(6) 8_756 . ?
Cs2 S2 Cs2 73.90(2) 8_756 7_575 ?
Cs2 S2 Cs2 73.90(2) 2_675 . ?
Cs2 S2 Cs2 153.25(6) 2_675 7_575 ?
C2 S2 Cs2 123.31(6) . 2_675 ?
C2 S2 Cs2 123.31(6) . 8_756 ?
C2 S2 Cs2 67.84(16) . . ?
C2 S2 Cs2 67.84(16) . 7_575 ?
Cs1 S3 Cs1 105.78(6) 7_575 . ?
Cs1 S3 Cs1 98.34(6) 5_665 3_655 ?
Cs1 S3 Cs1 161.36(6) . 3_655 ?
Cs1 S3 Cs1 161.36(6) 7_575 5_665 ?
Cs1 S3 Cs1 74.97(2) 7_575 3_655 ?
Cs1 S3 Cs1 74.97(2) . 5_665 ?
C3 S3 Cs1 97.94(16) . . ?
C3 S3 Cs1 100.41(17) . 5_665 ?
C3 S3 Cs1 97.93(16) . 7_575 ?
C3 S3 Cs1 100.41(17) . 3_655 ?
Cs1 S4 Cs1 75.86(3) 5_665 . ?
Cs1 S4 Cs2 72.91(3) 5_665 8_755 ?
Cs2 S4 Cs1 127.00(4) 7_575 . ?
Cs2 S4 Cs1 153.95(4) 7_575 5_665 ?
Cs2 S4 Cs1 147.26(4) 8_755 . ?
Cs2 S4 Cs2 82.01(3) 7_575 8_755 ?
C4 S4 Cs1 102.96(16) . 5_665 ?
C4 S4 Cs1 71.69(16) . . ?
C4 S4 Cs2 124.90(17) . 8_755 ?
C4 S4 Cs2 97.01(15) . 7_575 ?
Cs1 S5 Cs1 70.95(2) 5_666 . ?
Cs1 S5 Cs1 153.73(6) 5_666 7_565 ?
Cs1 S5 Cs1 70.95(2) 3_646 7_565 ?
Cs1 S5 Cs1 100.17(5) 5_666 3_646 ?
Cs1 S5 Cs1 153.73(6) 3_646 . ?
Cs1 S5 Cs1 105.75(5) 7_565 . ?
C5 S5 Cs1 75.59(13) . 7_565 ?
C5 S5 Cs1 75.59(13) . . ?
C5 S5 Cs1 126.18(8) . 3_646 ?
C5 S5 Cs1 126.18(8) . 5_666 ?
Cs2 N1 Cs2 128.71(17) 7_575 . ?
C1 N1 Cs2 101.88(18) . 7_575 ?
C1 N1 Cs2 101.88(18) . . ?
C1 N1 C2 118.5(6) . . ?
C2 N1 Cs2 103.69(19) . 7_575 ?
C2 N1 Cs2 103.69(19) . . ?
C3 N2 C2 117.1(6) . . ?
C1 N3 C3 122.5(6) . . ?
C4 N4 C4 121.5(6) . 7_565 ?
C4 N5 Cs1 110.5(3) . . ?
C4 N5 C5 117.7(4) . . ?
C5 N5 Cs1 109.7(3) . . ?
Cs2 C1 Cs2 102.89(16) 7_575 . ?
S1 C1 Cs2 89.31(17) . . ?
S1 C1 Cs2 89.31(17) . 7_575 ?
N1 C1 Cs2 58.09(16) . 7_575 ?
N1 C1 Cs2 58.09(16) . . ?
N1 C1 S1 120.9(5) . . ?
N1 C1 N3 118.5(6) . . ?
N3 C1 Cs2 122.85(17) . 7_575 ?
N3 C1 Cs2 122.85(17) . . ?
N3 C1 S1 120.6(5) . . ?
Cs2 C2 Cs2 101.04(16) 7_575 . ?
S2 C2 Cs2 87.80(19) . . ?
S2 C2 Cs2 87.80(19) . 7_575 ?
N1 C2 Cs2 56.29(15) . 7_575 ?
N1 C2 Cs2 56.29(15) . . ?
N1 C2 S2 115.8(5) . . ?
N1 C2 N2 124.6(7) . . ?
N2 C2 Cs2 124.78(19) . . ?
N2 C2 Cs2 124.78(19) . 7_575 ?
N2 C2 S2 119.7(6) . . ?
N2 C3 S3 123.9(5) . . ?
N2 C3 N3 118.8(6) . . ?
N3 C3 S3 117.3(6) . . ?
S4 C4 Cs1 83.71(16) . . ?
N4 C4 Cs1 136.9(3) . . ?
N4 C4 S4 120.6(4) . . ?
N5 C4 Cs1 50.6(2) . . ?
N5 C4 S4 120.1(3) . . ?
N5 C4 N4 119.2(4) . . ?
Cs1 C5 Cs1 107.71(16) 7_565 . ?
S5 C5 Cs1 78.79(15) . . ?
S5 C5 Cs1 78.79(15) . 7_565 ?
N5 C5 Cs1 51.1(2) . . ?
N5 C5 Cs1 51.1(2) 7_565 7_565 ?
N5 C5 Cs1 143.1(4) 7_565 . ?
N5 C5 Cs1 143.1(4) . 7_565 ?
N5 C5 S5 117.9(3) 7_565 . ?
N5 C5 S5 117.9(3) . . ?
N5 C5 N5 124.2(6) 7_565 . ?
Cs1 O1 Cs1 86.48(13) 5_666 . ?
Cs2 O1 Cs1 168.03(16) 8_756 . ?
Cs2 O1 Cs1 86.16(13) 8_756 5_666 ?
Cs1 O2 Cs1 119.49(17) 5_665 3_655 ?
Cs2 O3 Cs2 127.66(18) 7_575 . ?

loop_
_geom_bond_atom_site_label_1
_geom_bond_atom_site_label_2
_geom_bond_distance
_geom_bond_site_symmetry_2
_geom_bond_publ_flag
Cs1 S3 3.5785(16) . ?
Cs1 S3 4.1103(18) 5_665 ?
Cs1 S4 4.0427(16) . ?
Cs1 S4 3.5766(16) 5_665 ?
Cs1 S5 3.9006(15) . ?
Cs1 S5 3.7208(15) 5_666 ?
Cs1 N5 3.184(4) . ?
Cs1 C4 3.861(4) . ?
Cs1 C5 3.851(4) . ?
Cs1 O1 3.164(5) 5_666 ?
Cs1 O1 3.295(5) . ?
Cs1 O2 3.600(3) 5_665 ?
Cs2 S1 4.1253(18) . ?
Cs2 S1 3.5319(14) 2_675 ?
Cs2 S2 4.1333(17) . ?
Cs2 S2 3.6763(15) 2_674 ?
Cs2 S4 3.5330(16) 7_575 ?
Cs2 S4 3.6428(16) 8_766 ?
Cs2 N1 3.280(2) . ?
Cs2 C1 3.781(4) . ?
Cs2 C2 3.831(5) . ?
Cs2 O1 3.117(6) 8_765 ?
Cs2 O3 3.294(3) . ?
S1 C1 1.696(7) . ?
S2 C2 1.706(8) . ?
S3 C3 1.688(7) . ?
S4 C4 1.693(5) . ?
S5 C5 1.719(7) . ?
N1 C1 1.323(9) . ?
N1 C2 1.350(9) . ?
N2 C2 1.354(8) . ?
N2 C3 1.337(9) . ?
N3 C1 1.360(8) . ?
N3 C3 1.374(8) . ?
N4 C4 1.361(5) . ?
N4 C4 1.361(5) 7_565 ?
N5 C4 1.338(6) . ?
N5 C5 1.344(5) . ?
